data_4020663
loop_
_publ_author_name
'Kevin M. Shea'
'Kristina D. Closser'
'Miriam M. Quintal'

_publ_section_title
;
 Nicholas Reactions with Carboxylic Acids for
 the Synthesis of Macrocyclic Diolides
;
_journal_name_full 'Journal of Organic Chemistry'
_journal_page_first 9088
_journal_page_last 9091
_journal_paper_doi 10.1021/jo051691q
_journal_volume 70
_journal_year 2005
_chemical_formula_sum 'C34 H28 Co4 O16'
_chemical_formula_weight 928.28
_space_group_IT_number 14
_symmetry_cell_setting monoclinic
_symmetry_space_group_name_Hall '-P 2yn'
_symmetry_space_group_name_H-M 'P 1 21/n 1'
_cell_angle_alpha 90.00
_cell_angle_beta 103.8662(6)
_cell_angle_gamma 90.00
_cell_formula_units_Z 2
_cell_length_a 7.99870(10)
_cell_length_b 15.5029(3)
_cell_length_c 16.5298(4)
_cell_measurement_temperature 293(2)
_cell_volume 1990.01(7)
_diffrn_ambient_temperature 293(2)
_exptl_crystal_density_diffrn 1.549
_cod_depositor_comments
;
The following automatic conversions were performed:
'_symmetry_cell_setting' value 'Monoclinic' changed to 'monoclinic'
according to '/home/saulius/struct/CIF-dictionaries/cif_core.dic'
dictionary named 'cif_core.dic' version 2.4.1 from 2010-06-29.

Automatic conversion script
Id: cif_fix_enum 1527 2010-12-29 10:47:43Z saulius 
;
_cod_original_sg_symbol_H-M 'P 21/n'
_cod_database_code 4020663

loop_
_symmetry_equiv_pos_as_xyz
'x, y, z'
'-x+1/2, y+1/2, -z+1/2'
'-x, -y, -z'
'x-1/2, -y-1/2, z-1/2'

loop_
_atom_site_label
_atom_site_type_symbol
_atom_site_fract_x
_atom_site_fract_y
_atom_site_fract_z
_atom_site_U_iso_or_equiv
_atom_site_adp_type
_atom_site_occupancy
_atom_site_symmetry_multiplicity
_atom_site_calc_flag
_atom_site_refinement_flags
_atom_site_disorder_assembly
_atom_site_disorder_group
Co1 Co 0.13903(4) 0.18670(2) 0.06376(2) 0.05705(13) Uani 1 1 d . . .
Co2 Co 0.38592(5) 0.23981(3) 0.17304(2) 0.05968(14) Uani 1 1 d . . .
O1 O 0.4214(2) 0.20265(11) -0.08078(11) 0.0540(4) Uani 1 1 d . . .
O2 O 0.6769(2) 0.13984(14) -0.02810(14) 0.0740(6) Uani 1 1 d . . .
O3 O 0.0342(4) 0.1053(2) -0.0994(2) 0.1325(12) Uani 1 1 d . . .
O4 O -0.0474(4) 0.08469(19) 0.1647(2) 0.1144(9) Uani 1 1 d . . .
O5 O -0.0715(4) 0.3431(2) 0.0240(2) 0.1229(11) Uani 1 1 d . . .
O6 O 0.2698(4) 0.41942(19) 0.1793(2) 0.1226(11) Uani 1 1 d . . .
O7 O 0.3127(5) 0.1588(3) 0.32144(19) 0.1444(13) Uani 1 1 d . . .
O8 O 0.7602(3) 0.25612(19) 0.21777(19) 0.1127(10) Uani 1 1 d . . .
C1 C 0.3753(3) 0.14296(18) 0.09523(16) 0.0517(6) Uani 1 1 d . . .
C2 C 0.3702(3) 0.21785(17) 0.05521(16) 0.0491(6) Uani 1 1 d . . .
C3 C 0.4439(3) 0.26070(16) -0.00938(16) 0.0510(6) Uani 1 1 d . . .
H3 H 0.5670 0.2712 0.0134 0.061 Uiso 1 1 calc R . .
C4 C 0.5481(3) 0.14604(17) -0.08240(17) 0.0534(6) Uani 1 1 d . . .
C5 C 0.5035(4) 0.09381(18) -0.16184(18) 0.0650(7) Uani 1 1 d . . .
H5A H 0.5283 0.1281 -0.2067 0.078 Uiso 1 1 calc R . .
H5B H 0.3809 0.0820 -0.1757 0.078 Uiso 1 1 calc R . .
C6 C 0.6003(4) 0.00863(19) -0.15695(18) 0.0635(7) Uani 1 1 d . . .
H6A H 0.5803 -0.0163 -0.2123 0.076 Uiso 1 1 calc R . .
H6B H 0.7229 0.0195 -0.1375 0.076 Uiso 1 1 calc R . .
C7 C 0.5454(3) -0.05522(17) -0.09913(18) 0.0568(7) Uani 1 1 d . . .
H7A H 0.5728 -0.0310 -0.0434 0.068 Uiso 1 1 calc R . .
H7B H 0.4213 -0.0616 -0.1163 0.068 Uiso 1 1 calc R . .
C8 C 0.3562(4) 0.34470(18) -0.04263(19) 0.0631(7) Uani 1 1 d . . .
H8A H 0.2375 0.3326 -0.0709 0.076 Uiso 1 1 calc R . .
H8B H 0.3548 0.3825 0.0040 0.076 Uiso 1 1 calc R . .
C9 C 0.4417(4) 0.3913(2) -0.1022(2) 0.0783(9) Uani 1 1 d . . .
H9A H 0.5591 0.4050 -0.0732 0.094 Uiso 1 1 calc R . .
H9B H 0.4473 0.3524 -0.1475 0.094 Uiso 1 1 calc R . .
C10 C 0.3544(6) 0.4729(3) -0.1388(3) 0.1035(12) Uani 1 1 d . . .
H10 H 0.3997 0.4986 -0.1797 0.124 Uiso 1 1 calc R . .
C11 C 0.2328(8) 0.5103(3) -0.1224(3) 0.142(2) Uani 1 1 d . . .
H11A H 0.1811 0.4882 -0.0821 0.171 Uiso 1 1 calc R . .
H11B H 0.1915 0.5610 -0.1503 0.171 Uiso 1 1 calc R . .
C12 C 0.0703(4) 0.1356(3) -0.0353(2) 0.0826(10) Uani 1 1 d . . .
C13 C 0.0233(4) 0.1239(2) 0.1256(2) 0.0785(9) Uani 1 1 d . . .
C14 C 0.0101(4) 0.2835(2) 0.0402(2) 0.0783(9) Uani 1 1 d . . .
C15 C 0.3169(4) 0.3504(3) 0.1780(2) 0.0808(9) Uani 1 1 d . . .
C16 C 0.3408(5) 0.1902(3) 0.2645(2) 0.0893(11) Uani 1 1 d . . .
C17 C 0.6150(5) 0.2509(2) 0.2042(2) 0.0748(9) Uani 1 1 d . . .

loop_
_atom_site_aniso_label
_atom_site_aniso_U_11
_atom_site_aniso_U_22
_atom_site_aniso_U_33
_atom_site_aniso_U_23
_atom_site_aniso_U_13
_atom_site_aniso_U_12
Co1 0.0448(2) 0.0635(3) 0.0647(3) -0.00774(19) 0.01672(16) 0.00006(16)
Co2 0.0635(2) 0.0658(3) 0.0511(2) -0.01190(18) 0.01622(17) -0.00312(17)
O1 0.0542(10) 0.0578(11) 0.0501(10) -0.0038(9) 0.0122(8) 0.0101(8)
O2 0.0493(11) 0.0839(15) 0.0850(15) -0.0111(12) 0.0089(10) 0.0124(10)
O3 0.0967(19) 0.191(3) 0.108(2) -0.079(2) 0.0208(16) -0.038(2)
O4 0.0998(19) 0.118(2) 0.146(3) 0.021(2) 0.0689(18) -0.0072(16)
O5 0.106(2) 0.110(2) 0.147(3) 0.000(2) 0.0192(18) 0.0515(18)
O6 0.142(3) 0.0838(19) 0.153(3) -0.0368(19) 0.056(2) 0.0179(17)
O7 0.178(3) 0.190(4) 0.079(2) 0.020(2) 0.057(2) -0.025(3)
O8 0.0703(17) 0.132(2) 0.121(2) -0.0267(18) -0.0067(15) -0.0122(15)
C1 0.0468(13) 0.0599(17) 0.0501(15) -0.0062(13) 0.0152(11) -0.0027(11)
C2 0.0429(13) 0.0544(16) 0.0492(15) -0.0082(12) 0.0095(11) 0.0008(10)
C3 0.0500(14) 0.0543(15) 0.0499(15) -0.0051(12) 0.0145(11) -0.0004(11)
C4 0.0540(15) 0.0548(16) 0.0566(16) 0.0027(13) 0.0235(13) 0.0060(12)
C5 0.086(2) 0.0599(18) 0.0533(16) 0.0038(14) 0.0255(14) 0.0163(14)
C6 0.0777(19) 0.0616(18) 0.0572(17) 0.0008(14) 0.0278(14) 0.0118(14)
C7 0.0558(15) 0.0581(17) 0.0615(17) -0.0004(13) 0.0237(12) 0.0076(12)
C8 0.0718(18) 0.0530(16) 0.0692(19) -0.0029(14) 0.0263(14) 0.0069(13)
C9 0.087(2) 0.069(2) 0.083(2) 0.0112(17) 0.0301(18) -0.0032(16)
C10 0.136(4) 0.075(3) 0.110(3) 0.014(2) 0.050(3) 0.003(2)
C11 0.211(6) 0.101(3) 0.118(4) 0.016(3) 0.043(4) 0.054(4)
C12 0.0539(17) 0.104(3) 0.089(3) -0.028(2) 0.0157(16) -0.0128(16)
C13 0.0633(18) 0.084(2) 0.095(3) -0.003(2) 0.0332(17) 0.0009(16)
C14 0.0635(19) 0.088(2) 0.085(2) -0.0082(19) 0.0195(16) 0.0121(17)
C15 0.086(2) 0.084(3) 0.077(2) -0.0266(19) 0.0284(17) 0.0014(19)
C16 0.102(3) 0.107(3) 0.063(2) -0.009(2) 0.0280(19) -0.012(2)
C17 0.076(2) 0.081(2) 0.0623(19) -0.0165(17) 0.0053(16) -0.0070(17)

loop_
_geom_bond_atom_site_label_1
_geom_bond_atom_site_label_2
_geom_bond_distance
_geom_bond_site_symmetry_2
_geom_bond_publ_flag
Co1 C12 1.783(4) . ?
Co1 C14 1.810(4) . ?
Co1 C13 1.818(4) . ?
Co1 C2 1.949(2) . ?
Co1 C1 1.957(2) . ?
Co1 Co2 2.4761(5) . ?
Co2 C17 1.789(4) . ?
Co2 C16 1.808(4) . ?
Co2 C15 1.809(4) . ?
Co2 C2 1.951(3) . ?
Co2 C1 1.966(3) . ?
O1 C4 1.346(3) . ?
O1 C3 1.461(3) . ?
O2 C4 1.197(3) . ?
O3 C12 1.132(4) . ?
O4 C13 1.132(4) . ?
O5 C14 1.125(4) . ?
O6 C15 1.137(4) . ?
O7 C16 1.129(4) . ?
O8 C17 1.132(4) . ?
C1 C2 1.332(4) . ?
C1 C7 1.496(4) 3_655 ?
C2 C3 1.494(4) . ?
C3 C8 1.519(4) . ?
C4 C5 1.511(4) . ?
C5 C6 1.523(4) . ?
C6 C7 1.512(4) . ?
C8 C9 1.512(4) . ?
C9 C10 1.500(5) . ?
C10 C11 1.217(6) . ?
